data_4308270
loop_
_publ_author_name
'Xin-Yi Wang'
'Rachelle Justice'
'Slavi C. Sevov'

_publ_section_title
;
Hydrogen-Bonded Metal-Complex Sulfonate (MCS) Inclusion Compounds: Effect
of the Guest Molecule on the Host Framework
;
_journal_name_full 'Inorganic Chemistry'
_journal_page_first 4626
_journal_page_last 4631
_journal_paper_doi 10.1021/ic070324p
_journal_volume 46
_journal_year 2007
_chemical_formula_moiety '3(C12 H8 O6 S2), 2(Co H18 N6), 2(C4 H8 O2), 4(H2 O)'
_chemical_formula_sum 'C44 H84 Co2 N12 O24 S6'
_chemical_formula_weight 1475.44
_chemical_name_common CoHA-BPDS-THF
_chemical_name_systematic
; 
 ? 
;
_space_group_IT_number 2
_symmetry_cell_setting triclinic
_symmetry_space_group_name_Hall '-P 1'
_symmetry_space_group_name_H-M 'P -1'
_atom_sites_solution_hydrogens geom
_atom_sites_solution_primary direct
_atom_sites_solution_secondary difmap
_audit_creation_method SHELXL-97
_cell_angle_alpha 101.091(2)
_cell_angle_beta 93.105(2)
_cell_angle_gamma 96.714(2)
_cell_formula_units_Z 1
_cell_length_a 7.8222(4)
_cell_length_b 13.1884(6)
_cell_length_c 15.5464(7)
_cell_measurement_temperature 100(2)
_cell_volume 1558.21(13)
_computing_cell_refinement 'Bruker SMART'
_computing_data_collection 'Bruker SMART'
_computing_data_reduction 'Bruker SHELXTL-V5.1'
_computing_molecular_graphics Diomand
_computing_publication_material 'SHELXL-97 (Sheldrick, 1997)'
_computing_structure_refinement 'SHELXL-97 (Sheldrick, 1997)'
_computing_structure_solution 'SHELXS-97 (Sheldrick, 1990)'
_diffrn_ambient_temperature 100(2)
_diffrn_measured_fraction_theta_full 0.968
_diffrn_measured_fraction_theta_max 0.968
_diffrn_measurement_device_type 'CCD area detector'
_diffrn_measurement_method 'phi and omega scans'
_diffrn_radiation_monochromator graphite
_diffrn_radiation_source 'fine-focus sealed tube'
_diffrn_radiation_type MoK\a
_diffrn_radiation_wavelength 0.71073
_diffrn_reflns_av_R_equivalents 0.0395
_diffrn_reflns_av_sigmaI/netI 0.0494
_diffrn_reflns_limit_h_max 10
_diffrn_reflns_limit_h_min -9
_diffrn_reflns_limit_k_max 17
_diffrn_reflns_limit_k_min -17
_diffrn_reflns_limit_l_max 20
_diffrn_reflns_limit_l_min -20
_diffrn_reflns_number 24034
_diffrn_reflns_theta_full 27.49
_diffrn_reflns_theta_max 28.60
_diffrn_reflns_theta_min 1.59
_exptl_absorpt_coefficient_mu 0.821
_exptl_absorpt_correction_T_max 0.9758
_exptl_absorpt_correction_T_min 0.8211
_exptl_absorpt_correction_type multi-scan
_exptl_absorpt_process_details 'Blessing, R.H. (1995) Acta Cryst. A51, 33-38'
_exptl_crystal_colour orange
_exptl_crystal_density_diffrn 1.577
_exptl_crystal_density_meas ?
_exptl_crystal_density_method .
_exptl_crystal_description plate
_exptl_crystal_F_000 778
_exptl_crystal_size_max 0.25
_exptl_crystal_size_mid 0.15
_exptl_crystal_size_min 0.03
_refine_diff_density_max 1.155
_refine_diff_density_min -0.819
_refine_diff_density_rms 0.121
_refine_ls_extinction_method none
_refine_ls_goodness_of_fit_ref 1.123
_refine_ls_hydrogen_treatment mixed
_refine_ls_matrix_type full
_refine_ls_number_parameters 418
_refine_ls_number_reflns 6898
_refine_ls_number_restraints 16
_refine_ls_restrained_S_all 1.126
_refine_ls_R_factor_all 0.0835
_refine_ls_R_factor_gt 0.0639
_refine_ls_shift/su_max 0.000
_refine_ls_shift/su_mean 0.000
_refine_ls_structure_factor_coef Fsqd
_refine_ls_weighting_details 'calc w=1/[\s^2^(Fo^2^)+(0.0343P)^2^+9.7351P] where P=(Fo^2^+2Fc^2^)/3'
_refine_ls_weighting_scheme calc
_refine_ls_wR_factor_gt 0.1581
_refine_ls_wR_factor_ref 0.1636
_reflns_number_gt 5892
_reflns_number_total 7691
_reflns_threshold_expression >2sigma(I)
_cod_data_source_file ic070324p-file001_6.cif
_cod_data_source_block CoHA-BPDS-THF
_cod_database_code 4308270

loop_
_symmetry_equiv_pos_as_xyz
'x, y, z'
'-x, -y, -z'

loop_
_atom_site_label
_atom_site_type_symbol
_atom_site_fract_x
_atom_site_fract_y
_atom_site_fract_z
_atom_site_U_iso_or_equiv
_atom_site_adp_type
_atom_site_occupancy
_atom_site_symmetry_multiplicity
_atom_site_calc_flag
_atom_site_refinement_flags
_atom_site_disorder_assembly
_atom_site_disorder_group
Co1 Co 0.5000 0.5000 0.5000 0.0163(2) Uani 1 2 d S . .
Co2A Co 0.0000 0.0000 0.5000 0.01170(18) Uani 1 2 d S . .
S1 S 0.93202(15) 0.63582(9) 0.33480(7) 0.0195(2) Uani 1 1 d . . .
S2 S 0.91512(16) 0.76047(10) -0.31861(7) 0.0226(3) Uani 1 1 d . . .
S3 S 0.47620(14) 0.94367(9) 0.32683(7) 0.0183(2) Uani 1 1 d . . .
N1 N 0.4616(5) 0.4623(3) 0.3717(2) 0.0223(8) Uani 1 1 d . . .
H1A H 0.4916 0.5195 0.3483 0.033 Uiso 1 1 calc R . .
H1B H 0.3481 0.4383 0.3563 0.033 Uiso 1 1 calc R . .
H1C H 0.5272 0.4118 0.3508 0.033 Uiso 1 1 calc R . .
N2 N 0.7378(5) 0.4705(4) 0.4919(3) 0.0259(9) Uani 1 1 d . . .
H2A H 0.7794 0.4895 0.4430 0.039 Uiso 1 1 calc R . .
H2B H 0.7411 0.4011 0.4885 0.039 Uiso 1 1 calc R . .
H2C H 0.8038 0.5071 0.5404 0.039 Uiso 1 1 calc R . .
N3 N 0.4224(5) 0.3561(3) 0.5053(3) 0.0217(8) Uani 1 1 d . . .
H3A H 0.4692 0.3129 0.4626 0.033 Uiso 1 1 calc R . .
H3B H 0.3052 0.3440 0.4968 0.033 Uiso 1 1 calc R . .
H3C H 0.4565 0.3441 0.5589 0.033 Uiso 1 1 calc R . .
N4 N -0.0358(5) -0.0336(3) 0.3714(2) 0.0154(7) Uani 1 1 d . . .
H4A H -0.1304 -0.0821 0.3548 0.023 Uiso 1 1 calc R . .
H4B H 0.0586 -0.0593 0.3485 0.023 Uiso 1 1 calc R . .
H4C H -0.0524 0.0251 0.3511 0.023 Uiso 1 1 calc R . .
N5 N -0.1313(5) 0.1183(3) 0.5037(2) 0.0164(7) Uani 1 1 d . . .
H5A H -0.2184 0.1125 0.5397 0.025 Uiso 1 1 calc R . .
H5B H -0.1765 0.1185 0.4486 0.025 Uiso 1 1 calc R . .
H5C H -0.0601 0.1787 0.5246 0.025 Uiso 1 1 calc R . .
N6 N 0.2134(5) 0.0898(3) 0.4907(2) 0.0163(7) Uani 1 1 d . . .
H6A H 0.2111 0.1073 0.4369 0.024 Uiso 1 1 calc R . .
H6B H 0.3055 0.0551 0.4978 0.024 Uiso 1 1 calc R . .
H6C H 0.2226 0.1486 0.5333 0.024 Uiso 1 1 calc R . .
O1 O 0.8148(5) 0.5401(3) 0.3253(2) 0.0275(8) Uani 1 1 d . . .
O2 O 1.1070(5) 0.6237(3) 0.3626(2) 0.0352(9) Uani 1 1 d . . .
O3 O 0.8685(5) 0.7231(3) 0.3897(2) 0.0268(8) Uani 1 1 d . . .
O4 O 0.8973(6) 0.6562(3) -0.3722(2) 0.0358(10) Uani 1 1 d . . .
O5 O 0.7698(5) 0.8167(4) -0.3322(3) 0.0373(10) Uani 1 1 d . . .
O6 O 1.0767(4) 0.8214(3) -0.3280(2) 0.0245(7) Uani 1 1 d . . .
O7 O 0.5963(4) 0.8669(3) 0.3324(2) 0.0222(7) Uani 1 1 d . . .
O8 O 0.3001(4) 0.9011(3) 0.3367(2) 0.0253(8) Uani 1 1 d . . .
O9 O 0.5349(5) 1.0421(3) 0.3855(2) 0.0272(8) Uani 1 1 d . . .
C1 C 0.9396(6) 0.6663(4) 0.2281(3) 0.0200(9) Uani 1 1 d . . .
C2 C 1.0686(7) 0.6378(4) 0.1765(3) 0.0252(10) Uani 1 1 d . . .
H2 H 1.1583 0.6045 0.1982 0.030 Uiso 1 1 calc R . .
C3 C 0.8106(7) 0.7162(5) 0.1975(4) 0.0382(14) Uani 1 1 d . . .
H3 H 0.7217 0.7367 0.2338 0.046 Uiso 1 1 calc R . .
C4 C 1.0682(6) 0.6579(4) 0.0916(3) 0.0255(10) Uani 1 1 d . . .
H4 H 1.1583 0.6383 0.0559 0.031 Uiso 1 1 calc R . .
C5 C 0.8123(8) 0.7364(5) 0.1128(4) 0.0384(14) Uani 1 1 d . . .
H5 H 0.7246 0.7719 0.0920 0.046 Uiso 1 1 calc R . .
C6 C 0.9384(6) 0.7061(4) 0.0587(3) 0.0222(10) Uani 1 1 d . . .
C7 C 0.9344(6) 0.7217(4) -0.0335(3) 0.0240(10) Uani 1 1 d . . .
C8 C 0.9954(8) 0.6503(4) -0.0980(3) 0.0302(12) Uani 1 1 d . . .
H8 H 1.0428 0.5926 -0.0824 0.036 Uiso 1 1 calc R . .
C9 C 0.8692(9) 0.8070(5) -0.0576(4) 0.0391(14) Uani 1 1 d . . .
H9 H 0.8290 0.8579 -0.0143 0.047 Uiso 1 1 calc R . .
C10 C 0.9884(8) 0.6613(4) -0.1847(3) 0.0318(12) Uani 1 1 d . . .
H10 H 1.0301 0.6112 -0.2282 0.038 Uiso 1 1 calc R . .
C11 C 0.8626(9) 0.8179(5) -0.1451(4) 0.0386(14) Uani 1 1 d . . .
H11 H 0.8174 0.8760 -0.1612 0.046 Uiso 1 1 calc R . .
C12 C 0.9210(6) 0.7452(4) -0.2080(3) 0.0231(10) Uani 1 1 d . . .
C13 C 0.4790(6) 0.9650(4) 0.2182(3) 0.0198(9) Uani 1 1 d . . .
C14 C 0.6115(7) 1.0297(5) 0.1965(3) 0.0317(13) Uani 1 1 d . . .
H14 H 0.6996 1.0650 0.2400 0.038 Uiso 1 1 calc R . .
C15 C 0.3540(10) 0.9143(7) 0.1559(4) 0.071(3) Uani 1 1 d . . .
H15 H 0.2615 0.8691 0.1707 0.086 Uiso 1 1 calc R . .
C16 C 0.3626(10) 0.9291(7) 0.0702(4) 0.078(3) Uani 1 1 d . . .
H16 H 0.2736 0.8944 0.0270 0.094 Uiso 1 1 calc R . .
C17 C 0.6171(7) 1.0438(4) 0.1111(3) 0.0301(12) Uani 1 1 d . . .
H17 H 0.7081 1.0907 0.0971 0.036 Uiso 1 1 calc R . .
C18 C 0.4961(6) 0.9925(4) 0.0458(3) 0.0245(10) Uani 1 1 d . . .
O1W O 0.4384(5) 0.6651(3) 0.3243(3) 0.0360(9) Uani 1 1 d D . .
H1W1 H 0.317(3) 0.663(5) 0.334(5) 0.06(2) Uiso 1 1 d D . .
H1W2 H 0.475(8) 0.738(2) 0.327(5) 0.08(3) Uiso 1 1 d D . .
O2W O 0.3910(6) 0.7369(3) -0.3547(3) 0.0433(11) Uani 1 1 d D . .
H2W1 H 0.463(6) 0.801(3) -0.333(4) 0.043(18) Uiso 1 1 d D . .
H2W2 H 0.276(4) 0.752(5) -0.341(5) 0.08(3) Uiso 1 1 d D . .
O10 O 0.474(3) 0.4751(19) 0.1370(16) 0.321(10) Uiso 1 1 d D . .
C19A C 0.583(4) 0.396(2) 0.1212(15) 0.029(14) Uiso 0.15(3) 1 d PD . .
C20 C 0.566(4) 0.308(2) 0.0772(18) 0.102(12) Uiso 0.43(3) 1 d PD . .
C21 C 0.615(3) 0.3915(16) 0.0261(13) 0.063(7) Uiso 0.51(3) 1 d PD . .
C22 C 0.636(3) 0.4905(19) 0.0912(16) 0.072(10) Uiso 0.33(3) 1 d PD . .
C20A C 0.589(3) 0.3643(15) 0.0243(12) 0.064(7) Uiso 0.57(3) 1 d PD . .
C21A C 0.569(2) 0.4632(14) -0.0033(13) 0.071(7) Uiso 0.49(3) 1 d PD . .
C22A C 0.435(3) 0.5134(18) 0.0548(15) 0.124(9) Uiso 0.67(3) 1 d PD . .
C19 C 0.531(7) 0.379(3) 0.160(2) 0.38(3) Uiso 0.85(3) 1 d PD . .

loop_
_atom_site_aniso_label
_atom_site_aniso_U_11
_atom_site_aniso_U_22
_atom_site_aniso_U_33
_atom_site_aniso_U_23
_atom_site_aniso_U_13
_atom_site_aniso_U_12
Co1 0.0186(4) 0.0170(4) 0.0149(4) 0.0082(3) 0.0015(3) 0.0009(3)
Co2A 0.0140(4) 0.0113(4) 0.0116(4) 0.0059(3) 0.0024(3) 0.0021(3)
S1 0.0213(5) 0.0242(6) 0.0153(5) 0.0093(4) 0.0047(4) 0.0024(4)
S2 0.0259(6) 0.0247(6) 0.0173(5) 0.0117(5) -0.0039(4) -0.0062(5)
S3 0.0155(5) 0.0273(6) 0.0135(5) 0.0067(4) 0.0023(4) 0.0034(4)
N1 0.029(2) 0.021(2) 0.0185(19) 0.0089(16) 0.0011(16) 0.0012(17)
N2 0.021(2) 0.037(3) 0.022(2) 0.0157(18) 0.0036(16) -0.0012(18)
N3 0.028(2) 0.016(2) 0.0212(19) 0.0045(15) 0.0026(16) -0.0010(16)
N4 0.0187(18) 0.0131(18) 0.0153(17) 0.0043(14) 0.0021(14) 0.0030(14)
N5 0.0177(18) 0.0151(19) 0.0180(18) 0.0062(14) 0.0032(14) 0.0039(14)
N6 0.0165(18) 0.0157(19) 0.0178(18) 0.0068(14) 0.0036(14) 0.0000(14)
O1 0.038(2) 0.0227(19) 0.0240(17) 0.0103(14) 0.0083(15) 0.0003(15)
O2 0.0242(18) 0.061(3) 0.0292(19) 0.0268(19) 0.0067(15) 0.0084(18)
O3 0.040(2) 0.0232(19) 0.0171(16) 0.0034(13) 0.0051(14) 0.0015(15)
O4 0.056(3) 0.027(2) 0.0196(17) 0.0062(15) -0.0044(17) -0.0122(18)
O5 0.0277(19) 0.060(3) 0.032(2) 0.027(2) 0.0016(16) 0.0081(18)
O6 0.0258(17) 0.0258(19) 0.0230(17) 0.0124(14) -0.0011(13) -0.0041(14)
O7 0.0159(15) 0.0291(19) 0.0239(17) 0.0098(14) 0.0013(13) 0.0048(13)
O8 0.0192(16) 0.038(2) 0.0217(17) 0.0130(15) 0.0044(13) 0.0052(15)
O9 0.0311(19) 0.031(2) 0.0183(16) 0.0016(14) 0.0004(14) 0.0033(15)
C1 0.025(2) 0.021(2) 0.017(2) 0.0091(18) 0.0065(17) 0.0045(18)
C2 0.029(3) 0.031(3) 0.020(2) 0.012(2) 0.0045(19) 0.014(2)
C3 0.034(3) 0.062(4) 0.029(3) 0.020(3) 0.013(2) 0.026(3)
C4 0.028(3) 0.034(3) 0.018(2) 0.008(2) 0.0077(19) 0.011(2)
C5 0.041(3) 0.058(4) 0.027(3) 0.023(3) 0.009(2) 0.028(3)
C6 0.029(2) 0.021(2) 0.019(2) 0.0094(18) 0.0040(19) 0.0044(19)
C7 0.030(3) 0.026(3) 0.018(2) 0.0100(19) 0.0033(19) 0.005(2)
C8 0.049(3) 0.024(3) 0.021(2) 0.008(2) 0.002(2) 0.014(2)
C9 0.063(4) 0.040(3) 0.023(3) 0.015(2) 0.013(3) 0.025(3)
C10 0.053(3) 0.027(3) 0.019(2) 0.008(2) 0.004(2) 0.013(2)
C11 0.064(4) 0.036(3) 0.024(3) 0.017(2) 0.009(3) 0.023(3)
C12 0.029(3) 0.022(2) 0.019(2) 0.0116(19) -0.0009(19) -0.004(2)
C13 0.019(2) 0.027(3) 0.015(2) 0.0086(18) 0.0012(17) 0.0025(18)
C14 0.030(3) 0.041(3) 0.020(2) 0.008(2) -0.005(2) -0.016(2)
C15 0.065(5) 0.109(7) 0.026(3) 0.032(4) -0.017(3) -0.066(5)
C16 0.075(5) 0.119(7) 0.025(3) 0.033(4) -0.022(3) -0.071(5)
C17 0.033(3) 0.035(3) 0.019(2) 0.009(2) -0.001(2) -0.015(2)
C18 0.026(2) 0.029(3) 0.018(2) 0.0058(19) -0.0003(18) -0.005(2)
O1W 0.0257(19) 0.038(2) 0.053(3) 0.029(2) 0.0020(18) 0.0050(17)
O2W 0.037(2) 0.023(2) 0.068(3) 0.002(2) 0.018(2) 0.0024(18)

loop_
_atom_type_symbol
_atom_type_description
_atom_type_scat_dispersion_real
_atom_type_scat_dispersion_imag
_atom_type_scat_source
C C 0.0033 0.0016 'International Tables Vol C Tables 4.2.6.8 and 6.1.1.4'
H H 0.0000 0.0000 'International Tables Vol C Tables 4.2.6.8 and 6.1.1.4'
N N 0.0061 0.0033 'International Tables Vol C Tables 4.2.6.8 and 6.1.1.4'
O O 0.0106 0.0060 'International Tables Vol C Tables 4.2.6.8 and 6.1.1.4'
S S 0.1246 0.1234 'International Tables Vol C Tables 4.2.6.8 and 6.1.1.4'
Co Co 0.3494 0.9721 'International Tables Vol C Tables 4.2.6.8 and 6.1.1.4'

loop_
_geom_angle_atom_site_label_1
_geom_angle_atom_site_label_2
_geom_angle_atom_site_label_3
_geom_angle
_geom_angle_site_symmetry_1
_geom_angle_site_symmetry_3
_geom_angle_publ_flag
N3 Co1 N3 179.999(1) 2_666 . ?
N3 Co1 N2 88.98(18) 2_666 . ?
N3 Co1 N2 91.02(18) . . ?
N3 Co1 N2 91.02(18) 2_666 2_666 ?
N3 Co1 N2 88.98(18) . 2_666 ?
N2 Co1 N2 179.999(1) . 2_666 ?
N3 Co1 N1 88.87(17) 2_666 2_666 ?
N3 Co1 N1 91.13(16) . 2_666 ?
N2 Co1 N1 90.28(17) . 2_666 ?
N2 Co1 N1 89.72(17) 2_666 2_666 ?
N3 Co1 N1 91.13(16) 2_666 . ?
N3 Co1 N1 88.87(17) . . ?
N2 Co1 N1 89.72(17) . . ?
N2 Co1 N1 90.28(17) 2_666 . ?
N1 Co1 N1 179.999(1) 2_666 . ?
N6 Co2A N6 180.0 2_556 . ?
N6 Co2A N5 90.33(16) 2_556 2_556 ?
N6 Co2A N5 89.67(16) . 2_556 ?
N6 Co2A N5 89.67(16) 2_556 . ?
N6 Co2A N5 90.33(16) . . ?
N5 Co2A N5 179.999(1) 2_556 . ?
N6 Co2A N4 90.64(15) 2_556 . ?
N6 Co2A N4 89.36(15) . . ?
N5 Co2A N4 89.63(15) 2_556 . ?
N5 Co2A N4 90.37(15) . . ?
N6 Co2A N4 89.36(15) 2_556 2_556 ?
N6 Co2A N4 90.64(15) . 2_556 ?
N5 Co2A N4 90.37(15) 2_556 2_556 ?
N5 Co2A N4 89.63(15) . 2_556 ?
N4 Co2A N4 179.999(1) . 2_556 ?
O1 S1 O2 112.4(2) . . ?
O1 S1 O3 112.2(2) . . ?
O2 S1 O3 112.7(2) . . ?
O1 S1 C1 106.6(2) . . ?
O2 S1 C1 106.3(2) . . ?
O3 S1 C1 106.0(2) . . ?
O6 S2 O4 112.3(2) . . ?
O6 S2 O5 111.0(2) . . ?
O4 S2 O5 113.6(3) . . ?
O6 S2 C12 106.3(2) . . ?
O4 S2 C12 106.3(2) . . ?
O5 S2 C12 106.8(2) . . ?
O9 S3 O8 114.1(2) . . ?
O9 S3 O7 111.7(2) . . ?
O8 S3 O7 111.3(2) . . ?
O9 S3 C13 107.6(2) . . ?
O8 S3 C13 106.3(2) . . ?
O7 S3 C13 105.3(2) . . ?
C2 C1 C3 120.5(4) . . ?
C2 C1 S1 120.4(4) . . ?
C3 C1 S1 119.1(4) . . ?
C1 C2 C4 119.7(5) . . ?
C1 C3 C5 119.3(5) . . ?
C6 C4 C2 121.0(4) . . ?
C6 C5 C3 121.3(5) . . ?
C5 C6 C4 118.3(4) . . ?
C5 C6 C7 121.4(5) . . ?
C4 C6 C7 120.3(4) . . ?
C8 C7 C9 118.4(4) . . ?
C8 C7 C6 120.0(4) . . ?
C9 C7 C6 121.6(5) . . ?
C10 C8 C7 121.1(5) . . ?
C11 C9 C7 120.3(5) . . ?
C12 C10 C8 119.9(5) . . ?
C12 C11 C9 120.3(5) . . ?
C11 C12 C10 120.0(4) . . ?
C11 C12 S2 120.1(4) . . ?
C10 C12 S2 119.9(4) . . ?
C15 C13 C14 120.1(4) . . ?
C15 C13 S3 120.4(4) . . ?
C14 C13 S3 119.5(4) . . ?
C13 C14 C17 119.7(4) . . ?
C13 C15 C16 119.3(5) . . ?
C18 C16 C15 122.0(5) . . ?
C18 C17 C14 122.2(5) . . ?
C17 C18 C16 116.6(5) . . ?
C17 C18 C18 121.8(5) . 2_675 ?
C16 C18 C18 121.5(6) . 2_675 ?
C19A O10 C22A 111(2) . . ?
C19 O10 C22 89(3) . . ?
O10 C19A C20A 108(2) . . ?
C22 C21 C20 105(2) . . ?
C21 C22 O10 99.4(19) . . ?
C21A C20A C19A 101.0(19) . . ?
C21 C21A C22A 109(2) . . ?
C20A C21A C22A 105.9(19) . . ?
O10 C22A C21A 99.7(19) . . ?
O10 C19 C20 108(3) . . ?

loop_
_geom_bond_atom_site_label_1
_geom_bond_atom_site_label_2
_geom_bond_distance
_geom_bond_site_symmetry_2
_geom_bond_publ_flag
Co1 N3 1.942(4) 2_666 ?
Co1 N3 1.942(4) . ?
Co1 N2 1.950(4) . ?
Co1 N2 1.950(4) 2_666 ?
Co1 N1 1.958(4) 2_666 ?
Co1 N1 1.958(4) . ?
Co2A N6 1.959(3) 2_556 ?
Co2A N6 1.959(3) . ?
Co2A N5 1.959(4) 2_556 ?
Co2A N5 1.959(4) . ?
Co2A N4 1.960(3) . ?
Co2A N4 1.960(3) 2_556 ?
S1 O1 1.449(4) . ?
S1 O2 1.449(4) . ?
S1 O3 1.450(4) . ?
S1 C1 1.782(4) . ?
S2 O6 1.446(3) . ?
S2 O4 1.452(4) . ?
S2 O5 1.456(4) . ?
S2 C12 1.769(5) . ?
S3 O9 1.445(4) . ?
S3 O8 1.453(3) . ?
S3 O7 1.471(3) . ?
S3 C13 1.765(4) . ?
C1 C2 1.365(7) . ?
C1 C3 1.379(7) . ?
C2 C4 1.395(6) . ?
C3 C5 1.393(7) . ?
C4 C6 1.384(7) . ?
C5 C6 1.376(7) . ?
C6 C7 1.487(6) . ?
C7 C8 1.383(7) . ?
C7 C9 1.393(7) . ?
C8 C10 1.382(7) . ?
C9 C11 1.393(7) . ?
C10 C12 1.379(7) . ?
C11 C12 1.368(8) . ?
C13 C15 1.355(7) . ?
C13 C14 1.364(6) . ?
C14 C17 1.378(7) . ?
C15 C16 1.387(8) . ?
C16 C18 1.376(7) . ?
C17 C18 1.366(7) . ?
C18 C18 1.479(9) 2_675 ?
O10 C19A 1.418(19) . ?
O10 C22A 1.492(17) . ?
O10 C19 1.491(19) . ?
O10 C22 1.500(18) . ?
C19A C20A 1.488(18) . ?
C20 C19 1.50(2) . ?
C20 C21 1.504(18) . ?
C21 C22 1.476(18) . ?
C20A C21A 1.471(17) . ?
C21A C22A 1.547(16) . ?
